data_1552324
loop_
_publ_author_name
'Sherburn, Michael'
'George, Josemon'
'Ward, Jas S.'

_publ_section_title
;
 A General Synthesis of Dendralenes
;
_journal_name_full 'Chemical Science'
_journal_paper_doi 10.1039/C9SC03976G
_journal_year 2019
_chemical_formula_sum 'C17 H15 Br O'
_chemical_formula_weight 315.20
_space_group_crystal_system orthorhombic
_space_group_IT_number 19
_space_group_name_Hall 'P 2ac 2ab'
_space_group_name_H-M_alt 'P 21 21 21'
_symmetry_cell_setting orthorhombic
_symmetry_space_group_name_Hall 'P 2ac 2ab'
_symmetry_space_group_name_H-M 'P 21 21 21'
_atom_sites_solution_hydrogens geom
_atom_sites_solution_primary direct
_atom_sites_solution_secondary difmap
_audit_creation_date 2018-02-09
_audit_creation_method 'CrysAlisPro 1.171.38.46 (Rigaku OD, 2015)'
_audit_update_record
;
2019-03-12 deposited with the CCDC.    2019-09-11 downloaded from the CCDC.
;
_cell_angle_alpha 90.0
_cell_angle_beta 90.0
_cell_angle_gamma 90.0
_cell_formula_units_Z 8
_cell_length_a 5.79782(9)
_cell_length_b 7.59133(14)
_cell_length_c 63.3743(11)
_cell_measurement_reflns_used 15596
_cell_measurement_temperature 150.00(10)
_cell_measurement_theta_max 73.4060
_cell_measurement_theta_min 4.1750
_cell_volume 2789.30(8)
_computing_cell_refinement 'CrysAlisPro 1.171.38.46 (Rigaku OD, 2015)'
_computing_data_collection 'CrysAlisPro 1.171.38.46 (Rigaku OD, 2015)'
_computing_data_reduction 'CrysAlisPro 1.171.38.46 (Rigaku OD, 2015)'
_computing_molecular_graphics 'SHELXLE (C. B. H\~A1/4bschle et al.,2011)'
_computing_publication_material 'publCIF (Westrip, 2010)'
_computing_structure_refinement 'SHELXL-97 (Sheldrick, 2015)'
_computing_structure_solution 'SHELXT (Sheldrick, 2015)'
_diffrn_ambient_environment N~2~
_diffrn_ambient_temperature 150.00(10)
_diffrn_detector 'CCD plate'
_diffrn_detector_area_resol_mean 16.2595
_diffrn_detector_type EosS2
_diffrn_measured_fraction_theta_full 0.9915
_diffrn_measured_fraction_theta_max 0.9951
_diffrn_measurement_details
;
List of Runs (angles in degrees, time in seconds):

  # Type    Start    End  Width  t~exp~   \w     \q     \k     \f   Frames
#--------------------------------------------------------------------------
  1  \w   -105.00 -10.50   0.75    0.75    --  -36.95 -77.00 -60.00  126
  2  \w   -104.00 -20.00   0.75    0.75    --  -36.95 -57.00  60.00  112
  3  \w     23.00  89.00   0.75    0.75    --   36.95-125.00 -90.00   88
  4  \w     23.00  89.00   0.75    0.75    --   36.95-125.00  30.00   88
  5  \w     18.00 105.00   0.75    0.75    --   36.95  38.00 -60.00  116
  6  \w    -31.00  63.50   0.75    0.75    --   36.95 -77.00-120.00  126
  7  \w     20.00 104.00   0.75    0.75    --   36.95  57.00  90.00  112
  8  \w    -32.00 106.00   0.75    0.75    --   36.95   0.00-150.00  184
  9  \w    -30.00  54.00   0.75    0.75    --   36.95 -57.00  90.00  112
 10  \w     23.00  89.00   0.75    0.75    --   36.95-125.00 150.00   88
 11  \w     18.00 105.00   0.75    0.75    --   36.95  38.00  60.00  116
 12  \w    -30.00  54.00   0.75    0.75    --   36.95 -57.00 150.00  112
 13  \w      1.00  76.00   0.75    0.75    --   36.95 -99.00  30.00  100
 14  \w     57.00 150.00   0.75    0.99    --  111.00 178.00  30.00  124
 15  \w     91.00 178.00   0.75    0.99    --  111.00  64.00 -60.00  116
 16  \w     43.00 127.00   0.75    0.99    --  111.00 -50.00-120.00  112
 17  \w     41.00 116.00   0.75    0.99    --  111.00-111.00-150.00  100
 18  \w     43.00 127.00   0.75    0.99    --  111.00 -50.00 -60.00  112
 19  \w     42.00 145.50   0.75    0.99    --  111.00 -92.00-180.00  138
 20  \w    100.00 178.00   0.75    0.99    --  111.00 111.00  60.00  104
 21  \w     94.00 178.00   0.75    0.99    --  111.00  50.00-150.00  112
 22  \w     86.00 177.50   0.75    0.99    --  111.00  25.00 -90.00  122
 23  \w     42.00 129.00   0.75    0.99    --  111.00 -38.00   0.00  116
 24  \w     44.00 126.50   0.75    0.99    --  111.00 -55.00 164.49  110
 25  \w     65.00 177.50   0.75    0.99    --  111.00  12.00 120.00  150
 26  \w     41.00 116.00   0.75    0.99    --  111.00-111.00 -30.00  100
 27  \w     41.00 116.00   0.75    0.99    --  111.00-111.00   0.00  100
 28  \w     57.00 150.00   0.75    0.99    --  111.00 178.00-180.00  124
 29  \w     43.00 127.00   0.75    0.99    --  111.00 -50.00  30.00  112
 30  \w     43.00 137.50   0.75    0.99    --  111.00 -77.00-180.00  126
 31  \w     44.00 131.00   0.75    0.99    --  111.00 -64.00  60.00  116
 32  \w     92.00 177.50   0.75    0.99    --  111.00  38.00-180.00  114
 33  \w     92.00 177.50   0.75    0.99    --  111.00  38.00-150.00  114
 34  \w     44.00 131.00   0.75    0.99    --  111.00 -64.00 -30.00  116
 35  \w     41.00 134.00   0.75    0.99    --  111.00 -26.00 -18.19  124
 36  \w    100.00 178.00   0.75    0.99    --  111.00 111.00-120.00  104
 37  \w     91.00 178.00   0.75    0.99    --  111.00  64.00 -30.00  116
 38  \w     44.00 131.00   0.75    0.99    --  111.00 -64.00  90.00  116
 39  \w     57.00 150.00   0.75    0.99    --  111.00 178.00 -30.00  124
 40  \w     42.00 143.25   0.75    0.99    --  111.00 -92.00  30.00  135
 41  \w    117.00 151.50   0.75    0.99    --  111.00  64.00 120.00   46
 42  \w    133.00 170.50   0.75    0.99    --  111.00  25.00   0.00   50
 43  \w     53.00 102.50   0.75    0.99    --  111.00-111.00 -60.00   66
 44  \w     95.00 139.25   0.75    0.99    --  111.00  50.00 -90.00   59
 45  \w     99.00 126.00   0.75    0.99    --  111.00  25.00   0.00   36
 46  \w     41.00  90.50   0.75    0.99    --  111.00-111.00  60.00   66
 47  \w     71.00  98.00   0.75    0.99    --  111.00 -92.00  90.00   36
 48  \w     97.00 123.25   0.75    0.99    --  111.00 -92.00-120.00   35
 49  \w     96.00 174.00   0.75    0.99    --  111.00  50.00 150.00  104
 50  \w     89.00 123.50   0.75    0.99    --  111.00 -50.00 120.00   46
 51  \w     75.00 101.25   0.75    0.99    --  111.00 -64.00 -90.00   35
 52  \w    117.00 149.25   0.75    0.99    --  111.00 178.00 -90.00   43
 53  \w     41.75 116.00   0.75    0.99    --  111.00-111.00  30.00   99
 54  \w     75.00 101.25   0.75    0.99    --  111.00 -42.00-167.26   35
 55  \w     53.00  97.25   0.75    0.99    --  111.00 -32.00 162.81   59
;
_diffrn_measurement_device 'four-circle diffractometer'
_diffrn_measurement_device_type 'SuperNova, Dual, Cu at zero, EosS2'
_diffrn_measurement_method '\w scans'
_diffrn_orient_matrix_type 'CrysAlisPro convention (1999,Acta A55,543-557)'
_diffrn_orient_matrix_UB_11 -0.2224993000
_diffrn_orient_matrix_UB_12 -0.1108636000
_diffrn_orient_matrix_UB_13 -0.0004803000
_diffrn_orient_matrix_UB_21 0.0084219000
_diffrn_orient_matrix_UB_22 -0.0025460000
_diffrn_orient_matrix_UB_23 -0.0242950000
_diffrn_orient_matrix_UB_31 0.1450631000
_diffrn_orient_matrix_UB_32 -0.1699407000
_diffrn_orient_matrix_UB_33 0.0006765000
_diffrn_radiation_monochromator mirror
_diffrn_radiation_probe x-ray
_diffrn_radiation_type 'Cu K\a'
_diffrn_radiation_wavelength 1.54184
_diffrn_reflns_av_R_equivalents 0.0586
_diffrn_reflns_av_sigmaI/netI 0.0717
_diffrn_reflns_limit_h_max 7
_diffrn_reflns_limit_h_min -7
_diffrn_reflns_limit_k_max 8
_diffrn_reflns_limit_k_min -9
_diffrn_reflns_limit_l_max 78
_diffrn_reflns_limit_l_min -79
_diffrn_reflns_number 55300
_diffrn_reflns_theta_full 74.3338
_diffrn_reflns_theta_max 74.1587
_diffrn_reflns_theta_min 3.4870
_diffrn_source 'micro-focus sealed X-ray tube'
_diffrn_source_type 'SuperNova (Cu) X-ray Source'
_exptl_absorpt_coefficient_mu 3.913
_exptl_absorpt_correction_T_max 1.00000
_exptl_absorpt_correction_T_min 0.85183
_exptl_absorpt_correction_type multi-scan
_exptl_absorpt_process_details
;
CrysAlisPro 1.171.38.46 (Rigaku Oxford Diffraction, 2015)
Empirical absorption correction using spherical harmonics,
 implemented in SCALE3 ABSPACK scaling algorithm.
;
_exptl_crystal_colour colourless
_exptl_crystal_density_diffrn 1.501
_exptl_crystal_density_method 'not measured'
_exptl_crystal_description prism
_exptl_crystal_F_000 1280
_exptl_crystal_size_max 0.173
_exptl_crystal_size_mid 0.074
_exptl_crystal_size_min 0.054
_refine_diff_density_max 0.586
_refine_diff_density_min -0.935
_refine_diff_density_rms 0.104
_refine_ls_abs_structure_details 'Flack H D (1983), Acta Cryst. A39, 876-881'
_refine_ls_abs_structure_Flack 0.04(3)
_refine_ls_extinction_method none
_refine_ls_goodness_of_fit_ref 1.311
_refine_ls_hydrogen_treatment constr
_refine_ls_matrix_type full
_refine_ls_number_parameters 345
_refine_ls_number_reflns 5656
_refine_ls_number_restraints 0
_refine_ls_restrained_S_all 1.311
_refine_ls_R_factor_all 0.0607
_refine_ls_R_factor_gt 0.0603
_refine_ls_shift/su_max 0.002
_refine_ls_shift/su_mean 0.000
_refine_ls_structure_factor_coef Fsqd
_refine_ls_weighting_details 'calc w=1/[\s^2^(Fo^2^)+(0.0000P)^2^+14.1183P] where P=(Fo^2^+2Fc^2^)/3'
_refine_ls_weighting_scheme calc
_refine_ls_wR_factor_gt 0.1306
_refine_ls_wR_factor_ref 0.1307
_reflns_number_gt 5612
_reflns_number_total 5656
_reflns_threshold_expression >2sigma(I)
_cod_data_source_file c9sc03976g2.cif
_cod_data_source_block she18_11sn
_cod_database_code 1552324
_publcif_datablock.id {91481bf8-c914-43ff-8bf4-ade9ae44ccf1}

loop_
_symmetry_equiv_pos_as_xyz
'x, y, z'
'-x+1/2, -y, z+1/2'
'-x, y+1/2, -z+1/2'
'x+1/2, -y+1/2, -z'

loop_
_atom_site_label
_atom_site_type_symbol
_atom_site_fract_x
_atom_site_fract_y
_atom_site_fract_z
_atom_site_U_iso_or_equiv
_atom_site_adp_type
_atom_site_occupancy
_atom_site_symmetry_multiplicity
_atom_site_calc_flag
_atom_site_refinement_flags
C1 C 0.6924(11) 0.1799(10) 0.62442(10) 0.0332(14) Uani 1 1 d .
H1 H 0.7838 0.1272 0.6351 0.040 Uiso 1 1 calc R
C2 C 0.7568(11) 0.1624(9) 0.60341(10) 0.0301(14) Uani 1 1 d .
H2 H 0.8913 0.0972 0.5999 0.036 Uiso 1 1 calc R
C3 C 0.6275(11) 0.2387(8) 0.58752(10) 0.0274(13) Uani 1 1 d .
C4 C 0.4286(11) 0.3297(9) 0.59257(11) 0.0305(14) Uani 1 1 d .
H4 H 0.3383 0.3805 0.5816 0.037 Uiso 1 1 calc R
C5 C 0.3595(11) 0.3477(8) 0.61337(11) 0.0298(14) Uani 1 1 d .
H5 H 0.2214 0.4093 0.6166 0.036 Uiso 1 1 calc R
C6 C 0.4952(9) 0.2738(7) 0.62993(11) 0.0241(13) Uani 1 1 d .
C7 C 0.4138(10) 0.3172(10) 0.65121(10) 0.0318(14) Uani 1 1 d .
H7 H 0.2641 0.3681 0.6511 0.038 Uiso 1 1 calc R
C9 C 0.3836(11) 0.3703(8) 0.68904(11) 0.0295(14) Uani 1 1 d .
H9 H 0.2383 0.4244 0.6866 0.035 Uiso 1 1 calc R
C8 C 0.4984(10) 0.3029(10) 0.67072(11) 0.0324(14) Uani 1 1 d .
C10 C 0.4538(12) 0.3674(9) 0.70923(11) 0.0320(15) Uani 1 1 d .
H10 H 0.5996 0.3147 0.7119 0.038 Uiso 1 1 calc R
C11 C 0.3307(11) 0.4363(8) 0.72756(11) 0.0290(14) Uani 1 1 d .
C12 C 0.1120(12) 0.5165(10) 0.72600(11) 0.0346(16) Uani 1 1 d .
H12 H 0.0399 0.5276 0.7126 0.042 Uiso 1 1 calc R
C13 C 0.0015(12) 0.5792(9) 0.74386(11) 0.0338(16) Uani 1 1 d .
H13 H -0.1443 0.6352 0.7425 0.041 Uiso 1 1 calc R
C14 C 0.1006(12) 0.5613(9) 0.76376(12) 0.0351(16) Uani 1 1 d .
H14 H 0.0239 0.6048 0.7759 0.042 Uiso 1 1 calc R
C15 C 0.3143(13) 0.4785(9) 0.76550(12) 0.0371(16) Uani 1 1 d .
H15 H 0.3828 0.4642 0.7790 0.045 Uiso 1 1 calc R
C16 C 0.4282(11) 0.4166(9) 0.74766(12) 0.0336(16) Uani 1 1 d .
H16 H 0.5736 0.3602 0.7491 0.040 Uiso 1 1 calc R
Br17 Br 0.78888(13) 0.19220(13) 0.675996(12) 0.0440(2) Uani 1 1 d .
O18 O 0.6829(9) 0.2319(6) 0.56644(7) 0.0352(11) Uani 1 1 d .
C19 C 0.8939(12) 0.1485(10) 0.56097(11) 0.0378(17) Uani 1 1 d .
H19A H 0.8772 0.0206 0.5625 0.057 Uiso 1 1 calc R
H19B H 1.0167 0.1902 0.5703 0.057 Uiso 1 1 calc R
H19C H 0.9333 0.1770 0.5463 0.057 Uiso 1 1 calc R
C21 C 0.1873(11) 0.8170(11) 0.62749(10) 0.0351(14) Uani 1 1 d .
H21 H 0.3016 0.8604 0.6181 0.042 Uiso 1 1 calc R
C22 C 0.2157(11) 0.8439(9) 0.64906(10) 0.0300(14) Uani 1 1 d .
H22 H 0.3447 0.9078 0.6542 0.036 Uiso 1 1 calc R
C23 C 0.0527(11) 0.7760(8) 0.66295(10) 0.0274(14) Uani 1 1 d .
C24 C -0.1391(11) 0.6940(9) 0.65529(10) 0.0311(13) Uani 1 1 d .
H24 H -0.2549 0.6545 0.6648 0.037 Uiso 1 1 calc R
C25 C -0.1671(11) 0.6676(9) 0.63378(10) 0.0320(14) Uani 1 1 d .
H25 H -0.2998 0.6072 0.6288 0.038 Uiso 1 1 calc R
C26 C -0.0027(10) 0.7287(8) 0.61924(11) 0.0260(13) Uani 1 1 d .
C27 C -0.0460(10) 0.6819(9) 0.59735(10) 0.0278(13) Uani 1 1 d .
H27 H -0.1908 0.6257 0.5954 0.033 Uiso 1 1 calc R
C28 C 0.0720(10) 0.7000(8) 0.57916(10) 0.0257(12) Uani 1 1 d .
C29 C -0.0126(11) 0.6294(8) 0.55922(11) 0.0263(14) Uani 1 1 d .
H29 H -0.1581 0.5720 0.5597 0.032 Uiso 1 1 calc R
C30 C 0.0908(10) 0.6362(8) 0.54036(10) 0.0258(13) Uani 1 1 d .
H30 H 0.2365 0.6934 0.5399 0.031 Uiso 1 1 calc R
C31 C 0.0053(12) 0.5654(9) 0.52029(11) 0.0292(14) Uani 1 1 d .
C32 C -0.2049(11) 0.4730(8) 0.51780(10) 0.0258(13) Uani 1 1 d .
H32 H -0.3011 0.4527 0.5297 0.031 Uiso 1 1 calc R
C33 C -0.2705(12) 0.4128(9) 0.49833(11) 0.0322(15) Uani 1 1 d .
H33 H -0.4100 0.3481 0.4970 0.039 Uiso 1 1 calc R
C34 C -0.1370(14) 0.4445(9) 0.48056(11) 0.0365(16) Uani 1 1 d .
H34 H -0.1856 0.4032 0.4671 0.044 Uiso 1 1 calc R
C35 C 0.0637(12) 0.5352(9) 0.48253(11) 0.0323(15) Uani 1 1 d .
H35 H 0.1534 0.5591 0.4703 0.039 Uiso 1 1 calc R
C36 C 0.1419(12) 0.5948(9) 0.50248(11) 0.0304(14) Uani 1 1 d .
H36 H 0.2855 0.6541 0.5037 0.037 Uiso 1 1 calc R
Br37 Br 0.35990(12) 0.82138(10) 0.577500(11) 0.03395(16) Uani 1 1 d .
O38 O 0.0638(8) 0.7873(7) 0.68453(7) 0.0365(12) Uani 1 1 d .
C39 C 0.2692(14) 0.8667(10) 0.69332(11) 0.0401(18) Uani 1 1 d .
H39A H 0.4054 0.8018 0.6885 0.060 Uiso 1 1 calc R
H39B H 0.2614 0.8626 0.7088 0.060 Uiso 1 1 calc R
H39C H 0.2800 0.9896 0.6887 0.060 Uiso 1 1 calc R

loop_
_atom_site_aniso_label
_atom_site_aniso_U_11
_atom_site_aniso_U_22
_atom_site_aniso_U_33
_atom_site_aniso_U_23
_atom_site_aniso_U_13
_atom_site_aniso_U_12
C1 0.028(3) 0.032(3) 0.040(3) -0.001(3) -0.002(3) 0.003(3)
C2 0.020(3) 0.026(3) 0.044(4) 0.003(3) -0.001(3) 0.013(3)
C3 0.018(3) 0.025(3) 0.039(3) 0.005(3) -0.008(3) -0.002(3)
C4 0.029(3) 0.017(3) 0.045(4) 0.005(3) -0.011(3) 0.001(3)
C5 0.017(3) 0.019(3) 0.054(4) 0.001(3) -0.008(3) 0.000(3)
C6 0.008(2) 0.015(3) 0.050(4) 0.005(2) -0.004(2) -0.006(2)
C7 0.021(3) 0.027(3) 0.048(4) 0.004(3) 0.000(3) -0.002(3)
C9 0.017(3) 0.019(3) 0.052(4) -0.001(3) 0.001(3) -0.001(2)
C8 0.018(3) 0.033(4) 0.046(4) -0.003(3) 0.004(3) -0.003(3)
C10 0.022(3) 0.028(4) 0.046(4) 0.004(3) 0.005(3) 0.004(3)
C11 0.017(3) 0.024(3) 0.046(4) 0.004(3) 0.003(3) -0.008(3)
C12 0.026(4) 0.040(4) 0.038(4) 0.006(3) 0.004(3) 0.004(3)
C13 0.022(3) 0.028(4) 0.051(4) 0.006(3) 0.005(3) 0.006(3)
C14 0.023(4) 0.032(4) 0.050(4) -0.007(3) 0.007(3) -0.007(3)
C15 0.038(4) 0.030(4) 0.043(4) -0.007(3) -0.003(3) -0.002(3)
C16 0.018(3) 0.031(4) 0.052(4) 0.001(3) -0.001(3) 0.005(3)
Br17 0.0309(4) 0.0594(5) 0.0417(4) -0.0014(4) -0.0021(3) 0.0198(4)
O18 0.034(3) 0.032(3) 0.040(2) 0.004(2) -0.007(2) 0.014(2)
C19 0.031(4) 0.042(4) 0.040(4) -0.001(3) 0.003(3) 0.004(3)
C21 0.025(3) 0.040(4) 0.040(3) 0.006(3) 0.002(3) 0.001(4)
C22 0.025(3) 0.027(3) 0.038(3) -0.002(3) 0.001(3) -0.009(3)
C23 0.026(3) 0.018(3) 0.038(3) 0.005(3) 0.002(3) 0.004(3)
C24 0.026(3) 0.027(3) 0.040(3) 0.007(3) 0.007(3) -0.001(3)
C25 0.027(3) 0.020(3) 0.049(4) 0.004(3) -0.007(3) -0.002(3)
C26 0.014(3) 0.019(3) 0.045(4) 0.000(3) -0.002(3) 0.004(2)
C27 0.021(3) 0.023(3) 0.039(3) 0.008(3) -0.003(2) -0.002(3)
C28 0.027(3) 0.011(2) 0.040(3) 0.003(3) -0.005(3) 0.011(2)
C29 0.016(3) 0.014(3) 0.048(4) 0.004(3) -0.007(3) 0.005(2)
C30 0.016(3) 0.016(3) 0.046(4) 0.002(2) -0.006(3) -0.003(2)
C31 0.030(4) 0.022(3) 0.036(4) 0.002(3) -0.004(3) 0.009(3)
C32 0.022(3) 0.020(3) 0.036(3) 0.001(2) 0.003(3) -0.002(2)
C33 0.024(3) 0.030(3) 0.043(4) 0.001(3) -0.006(3) 0.002(3)
C34 0.046(4) 0.034(4) 0.030(3) 0.003(3) -0.002(3) 0.009(4)
C35 0.030(4) 0.026(3) 0.040(4) 0.006(3) 0.006(3) 0.008(3)
C36 0.017(3) 0.031(3) 0.043(4) 0.000(3) 0.002(3) -0.006(3)
Br37 0.0255(3) 0.0371(4) 0.0392(3) 0.0010(3) -0.0023(3) -0.0125(3)
O38 0.032(2) 0.046(3) 0.032(2) 0.003(2) 0.0003(19) -0.008(2)
C39 0.041(4) 0.040(4) 0.039(4) -0.003(3) -0.006(3) -0.005(3)

loop_
_atom_type_symbol
_atom_type_description
_atom_type_scat_dispersion_real
_atom_type_scat_dispersion_imag
_atom_type_scat_source
C C 0.0181 0.0091 'International Tables Vol C Tables 4.2.6.8 and 6.1.1.4'
H H 0.0000 0.0000 'International Tables Vol C Tables 4.2.6.8 and 6.1.1.4'
O O 0.0492 0.0322 'International Tables Vol C Tables 4.2.6.8 and 6.1.1.4'
Br Br -0.6763 1.2805 'International Tables Vol C Tables 4.2.6.8 and 6.1.1.4'

loop_
_geom_angle_atom_site_label_1
_geom_angle_atom_site_label_2
_geom_angle_atom_site_label_3
_geom_angle
C2 C1 C6 120.7(6)
C2 C1 H1 119.7
C6 C1 H1 119.7
C3 C2 C1 120.8(6)
C3 C2 H2 119.6
C1 C2 H2 119.6
O18 C3 C4 116.0(6)
O18 C3 C2 124.4(6)
C4 C3 C2 119.5(6)
C3 C4 C5 120.8(6)
C3 C4 H4 119.6
C5 C4 H4 119.6
C4 C5 C6 120.1(6)
C4 C5 H5 119.9
C6 C5 H5 119.9
C1 C6 C5 118.0(6)
C1 C6 C7 127.6(6)
C5 C6 C7 114.3(6)
C8 C7 C6 135.7(6)
C8 C7 H7 112.2
C6 C7 H7 112.2
C10 C9 C8 128.7(6)
C10 C9 H9 115.7
C8 C9 H9 115.7
C7 C8 C9 123.4(6)
C7 C8 Br17 121.4(5)
C9 C8 Br17 115.1(5)
C9 C10 C11 127.1(6)
C9 C10 H10 116.4
C11 C10 H10 116.4
C16 C11 C12 118.2(7)
C16 C11 C10 119.2(6)
C12 C11 C10 122.6(7)
C13 C12 C11 120.5(7)
C13 C12 H12 119.8
C11 C12 H12 119.8
C12 C13 C14 121.0(7)
C12 C13 H13 119.5
C14 C13 H13 119.5
C13 C14 C15 118.8(7)
C13 C14 H14 120.6
C15 C14 H14 120.6
C16 C15 C14 120.7(7)
C16 C15 H15 119.7
C14 C15 H15 119.7
C15 C16 C11 120.7(7)
C15 C16 H16 119.6
C11 C16 H16 119.6
C3 O18 C19 117.1(5)
O18 C19 H19A 109.5
O18 C19 H19B 109.5
H19A C19 H19B 109.5
O18 C19 H19C 109.5
H19A C19 H19C 109.5
H19B C19 H19C 109.5
C22 C21 C26 122.2(6)
C22 C21 H21 118.9
C26 C21 H21 118.9
C21 C22 C23 119.2(6)
C21 C22 H22 120.4
C23 C22 H22 120.4
C24 C23 O38 115.0(6)
C24 C23 C22 119.9(6)
O38 C23 C22 125.2(6)
C23 C24 C25 120.7(6)
C23 C24 H24 119.6
C25 C24 H24 119.6
C24 C25 C26 121.2(6)
C24 C25 H25 119.4
C26 C25 H25 119.4
C21 C26 C25 116.7(6)
C21 C26 C27 127.8(6)
C25 C26 C27 115.4(6)
C28 C27 C26 134.7(6)
C28 C27 H27 112.6
C26 C27 H27 112.6
C27 C28 C29 122.2(6)
C27 C28 Br37 122.7(5)
C29 C28 Br37 115.1(5)
C30 C29 C28 127.6(6)
C30 C29 H29 116.2
C28 C29 H29 116.2
C29 C30 C31 127.5(6)
C29 C30 H30 116.2
C31 C30 H30 116.2
C36 C31 C32 118.5(6)
C36 C31 C30 116.8(6)
C32 C31 C30 124.7(6)
C33 C32 C31 120.4(6)
C33 C32 H32 119.8
C31 C32 H32 119.8
C32 C33 C34 121.2(7)
C32 C33 H33 119.4
C34 C33 H33 119.4
C35 C34 C33 119.4(7)
C35 C34 H34 120.3
C33 C34 H34 120.3
C34 C35 C36 121.2(7)
C34 C35 H35 119.4
C36 C35 H35 119.4
C31 C36 C35 119.3(7)
C31 C36 H36 120.4
C35 C36 H36 120.4
C23 O38 C39 116.7(5)
O38 C39 H39A 109.5
O38 C39 H39B 109.5
H39A C39 H39B 109.5
O38 C39 H39C 109.5
H39A C39 H39C 109.5
H39B C39 H39C 109.5

loop_
_geom_bond_atom_site_label_1
_geom_bond_atom_site_label_2
_geom_bond_distance
C1 C2 1.389(9)
C1 C6 1.392(9)
C1 H1 0.9500
C2 C3 1.383(8)
C2 H2 0.9500
C3 O18 1.375(8)
C3 C4 1.382(9)
C4 C5 1.384(9)
C4 H4 0.9500
C5 C6 1.426(8)
C5 H5 0.9500
C6 C7 1.466(9)
C7 C8 1.335(9)
C7 H7 0.9500
C9 C10 1.343(9)
C9 C8 1.433(9)
C9 H9 0.9500
C8 Br17 1.911(7)
C10 C11 1.461(9)
C10 H10 0.9500
C11 C16 1.401(10)
C11 C12 1.410(9)
C12 C13 1.385(10)
C12 H12 0.9500
C13 C14 1.393(11)
C13 H13 0.9500
C14 C15 1.394(10)
C14 H14 0.9500
C15 C16 1.392(10)
C15 H15 0.9500
C16 H16 0.9500
O18 C19 1.420(8)
C19 H19A 0.9800
C19 H19B 0.9800
C19 H19C 0.9800
C21 C22 1.392(9)
C21 C26 1.392(9)
C21 H21 0.9500
C22 C23 1.391(9)
C22 H22 0.9500
C23 C24 1.364(9)
C23 O38 1.372(8)
C24 C25 1.387(9)
C24 H24 0.9500
C25 C26 1.405(9)
C25 H25 0.9500
C26 C27 1.454(9)
C27 C28 1.347(9)
C27 H27 0.9500
C28 C29 1.458(9)
C28 Br37 1.910(6)
C29 C30 1.339(9)
C29 H29 0.9500
C30 C31 1.466(9)
C30 H30 0.9500
C31 C36 1.397(9)
C31 C32 1.415(9)
C32 C33 1.369(9)
C32 H32 0.9500
C33 C34 1.388(10)
C33 H33 0.9500
C34 C35 1.358(11)
C34 H34 0.9500
C35 C36 1.417(10)
C35 H35 0.9500
C36 H36 0.9500
O38 C39 1.446(9)
C39 H39A 0.9800
C39 H39B 0.9800
C39 H39C 0.9800
